data_4021851
loop_
_publ_author_name
'Yoshihiro Miyake'
'Mo Wu'
'M. Jalilur Rahman'
'Yoshiyuki Kuwatani'
'Masahiko Iyoda'

_publ_section_title
;
 Efficient Construction of Biaryls and Macrocyclic Cyclophanes via
 Electron-Transfer Oxidation of Lipshutz Cuprates
;
_journal_name_full 'Journal of Organic Chemistry'
_journal_page_first 6110
_journal_page_last 6117
_journal_paper_doi 10.1021/jo0608063
_journal_volume 71
_journal_year 2006
_chemical_formula_moiety 'C24 H16 O2 '
_chemical_formula_sum 'C24 H16 O2'
_chemical_formula_weight 336.39
_space_group_IT_number 19
_symmetry_cell_setting orthorhombic
_symmetry_Int_Tables_number 19
_symmetry_space_group_name_Hall 'P 2ac 2ab'
_symmetry_space_group_name_H-M 'P 21 21 21'
_audit_creation_date 'Tue Oct  5 10:30:33 2004'
_audit_creation_method 'by teXsan'
_cell_angle_alpha 90
_cell_angle_beta 90
_cell_angle_gamma 90
_cell_formula_units_Z 4
_cell_length_a 11.358(2)
_cell_length_b 15.466(4)
_cell_length_c 9.749(2)
_cell_measurement_reflns_used 22
_cell_measurement_temperature 298.2
_cell_measurement_theta_max 17.0
_cell_measurement_theta_min 14.0
_cell_volume 1712.5(6)
_computing_cell_refinement AFC
_computing_data_collection AFC
_computing_data_reduction 'teXsan Ver. 1.11'
_computing_publication_material 'teXsan Ver. 1.11'
_computing_structure_refinement 'teXsan Ver. 1.10'
_computing_structure_solution SIR92
_diffrn_measured_fraction_theta_full 0.9991
_diffrn_measured_fraction_theta_max 0.9991
_diffrn_measurement_device_type 'Rigaku AFC7R'
_diffrn_measurement_method \w-2\q
_diffrn_radiation_type 'Mo K\a'
_diffrn_radiation_wavelength 0.7107
_diffrn_reflns_limit_h_max 14
_diffrn_reflns_limit_h_min 0
_diffrn_reflns_limit_k_max 20
_diffrn_reflns_limit_k_min 0
_diffrn_reflns_limit_l_max 12
_diffrn_reflns_limit_l_min 0
_diffrn_reflns_number 2266
_diffrn_reflns_theta_full 27.50
_diffrn_reflns_theta_max 27.50
_diffrn_standards_decay_% 8.09
_diffrn_standards_interval_count 150
_diffrn_standards_number 3
_exptl_absorpt_coefficient_mu 0.082
_exptl_absorpt_correction_type none
_exptl_crystal_colour colorless
_exptl_crystal_density_diffrn 1.305
_exptl_crystal_density_method 'not measured'
_exptl_crystal_description prismatic
_exptl_crystal_size_max 0.600
_exptl_crystal_size_mid 0.400
_exptl_crystal_size_min 0.200
_refine_diff_density_max 0.00
_refine_diff_density_min 0.00
_refine_ls_extinction_coef 0.034(9)
_refine_ls_extinction_method 'Zachariasen(1967) type 2 Gaussian isotropic'
_refine_ls_goodness_of_fit_ref 1.932
_refine_ls_hydrogen_treatment noref
_refine_ls_number_parameters 236
_refine_ls_number_reflns 1518
_refine_ls_R_factor_gt 0.0606
_refine_ls_shift/su_max 0.0014
_refine_ls_structure_factor_coef Fsqd
_refine_ls_weighting_details 'w = 1/[\s^2^(Fo^2^) + (0.07500(Max(Fo^2^,0) + 2Fc^2^)/3)^2^]'
_refine_ls_weighting_scheme calc
_refine_ls_wR_factor_ref 0.2111
_reflns_number_gt 1313
_reflns_number_total 2246
_reflns_threshold_expression F^2^>2.0\s(F^2^)
_cod_data_source_file jo0608063si20060420_034119.cif
_cod_original_sg_symbol_H-M 'P 21 21 21   '
_cod_original_formula_sum 'C24 H16 O2 '
_cod_database_code 4021851

loop_
_symmetry_equiv_pos_as_xyz
x,y,z
1/2-x,-y,1/2+z
1/2+x,1/2-y,-z
-x,1/2+y,1/2-z

loop_
_atom_site_label
_atom_site_type_symbol
_atom_site_fract_x
_atom_site_fract_y
_atom_site_fract_z
_atom_site_U_iso_or_equiv
_atom_site_adp_type
_atom_site_occupancy
_atom_site_calc_flag
O(1) O 1.1364(4) 0.2206(3) -0.0341(4) 0.045(1) Uani 1.00 d
O(2) O 1.1251(4) 0.0877(3) 0.1409(4) 0.046(1) Uani 1.00 d
C(1) C 1.0879(5) 0.1693(4) -0.1349(6) 0.043(2) Uani 1.00 d
C(2) C 1.1381(7) 0.1726(5) -0.2631(6) 0.055(2) Uani 1.00 d
C(3) C 1.0943(6) 0.1213(6) -0.3670(7) 0.057(2) Uani 1.00 d
C(4) C 1.0009(7) 0.0661(5) -0.3434(6) 0.057(2) Uani 1.00 d
C(5) C 0.9525(7) 0.0607(5) -0.2140(7) 0.053(2) Uani 1.00 d
C(6) C 0.9945(5) 0.1117(4) -0.1056(6) 0.041(2) Uani 1.00 d
C(7) C 0.9386(6) 0.1041(4) 0.0322(6) 0.039(2) Uani 1.00 d
C(8) C 0.8165(6) 0.1054(5) 0.0437(7) 0.049(2) Uani 1.00 d
C(9) C 0.7625(6) 0.1016(5) 0.1702(7) 0.055(2) Uani 1.00 d
C(10) C 0.8272(8) 0.0960(6) 0.2876(7) 0.061(2) Uani 1.00 d
C(11) C 0.9485(7) 0.0922(5) 0.2795(6) 0.050(2) Uani 1.00 d
C(12) C 1.0013(6) 0.0972(4) 0.1519(6) 0.040(2) Uani 1.00 d
C(13) C 1.1959(6) 0.1327(4) 0.2316(6) 0.042(2) Uani 1.00 d
C(14) C 1.2832(7) 0.0853(5) 0.2968(7) 0.052(2) Uani 1.00 d
C(15) C 1.3612(8) 0.1257(5) 0.3845(7) 0.061(2) Uani 1.00 d
C(16) C 1.3520(7) 0.2134(6) 0.4068(7) 0.065(2) Uani 1.00 d
C(17) C 1.2656(7) 0.2613(5) 0.3418(7) 0.056(2) Uani 1.00 d
C(18) C 1.1863(6) 0.2229(4) 0.2504(6) 0.046(2) Uani 1.00 d
C(19) C 1.0917(6) 0.2767(4) 0.1861(6) 0.041(2) Uani 1.00 d
C(20) C 1.0262(7) 0.3348(5) 0.2646(7) 0.053(2) Uani 1.00 d
C(21) C 0.9355(7) 0.3821(5) 0.2111(8) 0.056(2) Uani 1.00 d
C(22) C 0.9069(7) 0.3742(5) 0.0722(8) 0.055(2) Uani 1.00 d
C(23) C 0.9719(7) 0.3204(5) -0.0100(7) 0.051(2) Uani 1.00 d
C(24) C 1.0632(6) 0.2708(4) 0.0467(6) 0.040(2) Uani 1.00 d
H(1) H 1.2027 0.2101 -0.2801 0.0656 Uiso 1.00 calc
H(2) H 1.1287 0.1240 -0.4557 0.0679 Uiso 1.00 calc
H(3) H 0.9701 0.0320 -0.4161 0.0684 Uiso 1.00 calc
H(4) H 0.8895 0.0216 -0.1979 0.0633 Uiso 1.00 calc
H(5) H 0.7696 0.1091 -0.0368 0.0586 Uiso 1.00 calc
H(6) H 0.6790 0.1028 0.1756 0.0660 Uiso 1.00 calc
H(7) H 0.7892 0.0948 0.3744 0.0727 Uiso 1.00 calc
H(8) H 0.9948 0.0861 0.3600 0.0598 Uiso 1.00 calc
H(9) H 1.2894 0.0248 0.2810 0.0623 Uiso 1.00 calc
H(10) H 1.4209 0.0932 0.4293 0.0729 Uiso 1.00 calc
H(11) H 1.4055 0.2413 0.4672 0.0779 Uiso 1.00 calc
H(12) H 1.2600 0.3215 0.3597 0.0675 Uiso 1.00 calc
H(13) H 1.0454 0.3417 0.3588 0.0630 Uiso 1.00 calc
H(14) H 0.8920 0.4203 0.2682 0.0672 Uiso 1.00 calc
H(15) H 0.8427 0.4059 0.0350 0.0660 Uiso 1.00 calc
H(16) H 0.9552 0.3166 -0.1053 0.0612 Uiso 1.00 calc

loop_
_atom_site_aniso_label
_atom_site_aniso_U_11
_atom_site_aniso_U_22
_atom_site_aniso_U_33
_atom_site_aniso_U_12
_atom_site_aniso_U_13
_atom_site_aniso_U_23
O(1) 0.047(2) 0.056(3) 0.033(2) 0.002(2) 0.004(2) -0.007(2)
O(2) 0.051(3) 0.048(3) 0.038(2) -0.002(2) -0.001(2) -0.005(2)
C(1) 0.039(3) 0.060(4) 0.031(3) 0.001(3) -0.001(3) -0.001(3)
C(2) 0.064(4) 0.067(5) 0.033(3) 0.011(4) 0.003(3) 0.003(3)
C(3) 0.060(4) 0.079(5) 0.031(3) 0.000(4) 0.004(3) -0.003(4)
C(4) 0.075(5) 0.060(4) 0.036(3) 0.013(4) -0.006(4) -0.009(3)
C(5) 0.055(4) 0.063(4) 0.041(4) -0.005(4) -0.010(3) 0.003(3)
C(6) 0.036(3) 0.054(4) 0.032(3) -0.002(3) -0.008(3) -0.003(3)
C(7) 0.043(3) 0.039(3) 0.036(3) -0.004(3) -0.004(3) 0.001(3)
C(8) 0.048(4) 0.053(4) 0.045(3) -0.005(3) -0.010(3) 0.004(3)
C(9) 0.041(4) 0.065(5) 0.059(4) -0.015(4) 0.005(3) 0.019(4)
C(10) 0.075(6) 0.069(5) 0.037(3) -0.010(4) 0.012(4) 0.005(3)
C(11) 0.052(4) 0.061(4) 0.036(3) -0.016(3) 0.000(3) 0.009(3)
C(12) 0.046(4) 0.037(3) 0.037(3) 0.000(3) -0.003(3) 0.001(3)
C(13) 0.044(4) 0.051(4) 0.031(3) -0.011(3) 0.002(3) -0.001(3)
C(14) 0.057(4) 0.060(4) 0.039(3) 0.002(4) -0.004(3) 0.004(3)
C(15) 0.067(5) 0.070(5) 0.046(3) 0.012(4) -0.008(4) 0.002(4)
C(16) 0.073(5) 0.076(5) 0.045(4) -0.003(5) -0.018(4) -0.002(4)
C(17) 0.074(5) 0.055(4) 0.040(3) -0.014(4) 0.000(4) -0.004(3)
C(18) 0.063(4) 0.047(4) 0.029(3) -0.003(3) 0.003(3) 0.004(3)
C(19) 0.045(3) 0.040(3) 0.038(3) -0.014(3) 0.002(3) -0.002(3)
C(20) 0.058(4) 0.055(4) 0.044(4) 0.005(4) 0.004(4) -0.010(3)
C(21) 0.064(5) 0.044(4) 0.060(4) 0.003(4) 0.006(4) -0.012(3)
C(22) 0.059(5) 0.052(4) 0.054(4) 0.003(4) -0.007(4) 0.003(3)
C(23) 0.067(5) 0.047(4) 0.039(3) -0.003(4) -0.006(3) 0.004(3)
C(24) 0.050(3) 0.037(3) 0.034(3) -0.007(3) 0.004(3) 0.001(3)

loop_
_atom_type_symbol
_atom_type_description
_atom_type_scat_dispersion_real
_atom_type_scat_dispersion_imag
_atom_type_scat_source
C C 0.003 0.002
;International Tables for Crystallography
(1992, Vol. C, Tables 4.2.6.8 and 6.1.1.1)
;
H H 0.000 0.000
;International Tables for Crystallography
(1992, Vol. C, Table 6.1.1.2)
;
O O 0.011 0.006
;International Tables for Crystallography
(1992, Vol. C, Tables 4.2.6.8 and 6.1.1.1)
;

loop_
_geom_angle_atom_site_label_1
_geom_angle_atom_site_label_2
_geom_angle_atom_site_label_3
_geom_angle
_geom_angle_publ_flag
C(1) O(1) C(24) 119.3(5) yes
C(12) O(2) C(13) 118.4(5) yes
O(1) C(1) C(2) 117.5(6) yes
O(1) C(1) C(6) 121.2(5) yes
C(2) C(1) C(6) 121.2(6) yes
C(1) C(2) C(3) 119.8(7) yes
C(2) C(3) C(4) 120.7(6) yes
C(3) C(4) C(5) 119.7(7) yes
C(4) C(5) C(6) 121.3(7) yes
C(1) C(6) C(5) 117.2(5) yes
C(1) C(6) C(7) 123.4(5) yes
C(5) C(6) C(7) 119.3(6) yes
C(6) C(7) C(8) 119.8(6) yes
C(6) C(7) C(12) 123.5(6) yes
C(8) C(7) C(12) 116.8(6) yes
C(7) C(8) C(9) 121.0(6) yes
C(8) C(9) C(10) 121.0(6) yes
C(9) C(10) C(11) 119.5(6) yes
C(10) C(11) C(12) 118.8(6) yes
O(2) C(12) C(7) 117.3(5) yes
O(2) C(12) C(11) 119.5(6) yes
C(7) C(12) C(11) 123.0(6) yes
O(2) C(13) C(14) 116.3(6) yes
O(2) C(13) C(18) 122.4(6) yes
C(14) C(13) C(18) 121.2(6) yes
C(13) C(14) C(15) 120.2(7) yes
C(14) C(15) C(16) 119.7(8) yes
C(15) C(16) C(17) 120.6(7) yes
C(16) C(17) C(18) 121.4(7) yes
C(13) C(18) C(17) 116.9(7) yes
C(13) C(18) C(19) 123.4(6) yes
C(17) C(18) C(19) 119.5(6) yes
C(18) C(19) C(20) 120.7(5) yes
C(18) C(19) C(24) 122.4(6) yes
C(20) C(19) C(24) 116.8(6) yes
C(19) C(20) C(21) 122.5(6) yes
C(20) C(21) C(22) 119.9(7) yes
C(21) C(22) C(23) 119.6(7) yes
C(22) C(23) C(24) 120.0(6) yes
O(1) C(24) C(19) 116.8(6) yes
O(1) C(24) C(23) 121.8(5) yes
C(19) C(24) C(23) 121.2(6) yes

loop_
_geom_bond_atom_site_label_1
_geom_bond_atom_site_label_2
_geom_bond_distance
_geom_bond_publ_flag
O(1) C(1) 1.378(7) yes
O(1) C(24) 1.383(7) yes
O(2) C(12) 1.418(8) yes
O(2) C(13) 1.382(7) yes
C(1) C(2) 1.374(9) yes
C(1) C(6) 1.415(9) yes
C(2) C(3) 1.38(1) yes
C(3) C(4) 1.38(1) yes
C(4) C(5) 1.379(9) yes
C(5) C(6) 1.402(9) yes
C(6) C(7) 1.491(9) yes
C(7) C(8) 1.391(10) yes
C(7) C(12) 1.371(8) yes
C(8) C(9) 1.378(9) yes
C(9) C(10) 1.36(1) yes
C(10) C(11) 1.38(1) yes
C(11) C(12) 1.383(9) yes
C(13) C(14) 1.388(10) yes
C(13) C(18) 1.412(9) yes
C(14) C(15) 1.38(1) yes
C(15) C(16) 1.38(1) yes
C(16) C(17) 1.38(1) yes
C(17) C(18) 1.399(9) yes
C(18) C(19) 1.496(9) yes
C(19) C(20) 1.394(9) yes
C(19) C(24) 1.401(8) yes
C(20) C(21) 1.37(1) yes
C(21) C(22) 1.40(1) yes
C(22) C(23) 1.37(1) yes
C(23) C(24) 1.403(9) yes

loop_
_geom_contact_atom_site_label_1
_geom_contact_atom_site_label_2
_geom_contact_distance
_geom_contact_site_symmetry_2
O(1) C(9) 3.372(9) 3_555
O(1) C(8) 3.381(9) 3_555
O(1) C(22) 3.424(9) 3_555
O(2) C(21) 3.560(8) 4_745
C(2) C(21) 3.52(1) 3_555
C(8) C(24) 3.565(10) 3_455
C(11) C(21) 3.51(1) 4_745

loop_
_geom_torsion_atom_site_label_1
_geom_torsion_atom_site_label_2
_geom_torsion_atom_site_label_3
_geom_torsion_atom_site_label_4
_geom_torsion
_geom_torsion_publ_flag
O(1) C(1) C(2) C(3) 178.8(6) yes
O(1) C(1) C(6) C(5) -178.6(6) yes
O(1) C(1) C(6) C(7) 2.5(10) yes
O(1) C(24) C(19) C(18) -7.9(9) yes
O(1) C(24) C(19) C(20) 173.1(6) yes
O(1) C(24) C(23) C(22) -175.2(6) yes
O(2) C(12) C(7) C(6) -6.8(10) yes
O(2) C(12) C(7) C(8) 174.3(6) yes
O(2) C(12) C(11) C(10) -175.9(6) yes
O(2) C(13) C(14) C(15) 177.2(6) yes
O(2) C(13) C(18) C(17) -177.9(5) yes
O(2) C(13) C(18) C(19) 6.5(9) yes
C(1) O(1) C(24) C(19) 140.6(6) yes
C(1) O(1) C(24) C(23) -45.5(8) yes
C(1) C(2) C(3) C(4) 0(1) yes
C(1) C(6) C(5) C(4) 0(1) yes
C(1) C(6) C(7) C(8) 131.6(7) yes
C(1) C(6) C(7) C(12) -47.2(10) yes
C(2) C(1) O(1) C(24) 132.2(6) yes
C(2) C(1) C(6) C(5) -2.4(10) yes
C(2) C(1) C(6) C(7) 178.7(6) yes
C(2) C(3) C(4) C(5) -1(1) yes
C(3) C(2) C(1) C(6) 2(1) yes
C(3) C(4) C(5) C(6) 1(1) yes
C(4) C(5) C(6) C(7) 179.4(7) yes
C(5) C(6) C(7) C(8) -47(1) yes
C(5) C(6) C(7) C(12) 133.9(7) yes
C(6) C(1) O(1) C(24) -51.4(8) yes
C(6) C(7) C(8) C(9) -177.7(6) yes
C(6) C(7) C(12) C(11) 178.5(7) yes
C(7) C(8) C(9) C(10) 0(1) yes
C(7) C(12) O(2) C(13) 138.9(6) yes
C(7) C(12) C(11) C(10) -1(1) yes
C(8) C(7) C(12) C(11) 0(1) yes
C(8) C(9) C(10) C(11) -1(1) yes
C(9) C(8) C(7) C(12) 1(1) yes
C(9) C(10) C(11) C(12) 2(1) yes
C(11) C(12) O(2) C(13) -46.3(9) yes
C(12) O(2) C(13) C(14) 131.1(6) yes
C(12) O(2) C(13) C(18) -53.3(8) yes
C(13) C(14) C(15) C(16) 0(1) yes
C(13) C(18) C(17) C(16) 2.3(10) yes
C(13) C(18) C(19) C(20) 130.7(7) yes
C(13) C(18) C(19) C(24) -48.4(9) yes
C(14) C(13) C(18) C(17) -2.5(9) yes
C(14) C(13) C(18) C(19) -178.1(6) yes
C(14) C(15) C(16) C(17) 0(1) yes
C(15) C(14) C(13) C(18) 1(1) yes
C(15) C(16) C(17) C(18) 0(1) yes
C(16) C(17) C(18) C(19) 178.0(6) yes
C(17) C(18) C(19) C(20) -44.8(9) yes
C(17) C(18) C(19) C(24) 136.2(7) yes
C(18) C(19) C(20) C(21) -176.9(7) yes
C(18) C(19) C(24) C(23) 178.2(6) yes
C(19) C(20) C(21) C(22) -1(1) yes
C(19) C(24) C(23) C(22) -1(1) yes
C(20) C(19) C(24) C(23) -0.9(9) yes
C(20) C(21) C(22) C(23) -1(1) yes
C(21) C(20) C(19) C(24) 2(1) yes
C(21) C(22) C(23) C(24) 2(1) yes
C(21) C(22) C(23) C(24) 2(1) yes

loop_
_cod_related_entry_id
_cod_related_entry_database
_cod_related_entry_code
1 ChemSpider 10025273
